data_7122688
loop_
_publ_author_name
'Yamakado, Ryohei'
'Ishibashi, Haruna'
'Motoyoshi, Yukari'
'Yasuda, Nobuhiro'
'Maeda, Hiromitsu'

_publ_section_title
;
 Ion-pairing assemblies based on \p-extended dipyrrolylquinoxalines
;
_journal_name_full 'Chemical Communications'
_journal_paper_doi 10.1039/C8CC08205G
_journal_year 2018
_chemical_formula_moiety 'C44.46 H55.93 Cl0.93 N5'
_chemical_formula_sum 'C44.46 H55.93 Cl0.93 N5'
_chemical_formula_weight 693.25
_space_group_crystal_system orthorhombic
_space_group_IT_number 29
_space_group_name_Hall 'P 2c -2ac'
_space_group_name_H-M_alt 'P c a 21'
_symmetry_space_group_name_Hall 'P 2c -2ac'
_symmetry_space_group_name_H-M 'P c a 21'
_atom_sites_solution_hydrogens geom
_audit_creation_method SHELXL-2014/7
_audit_update_record
;
2018-10-05 deposited with the CCDC.
2018-12-04 downloaded from the CCDC.
;
_cell_angle_alpha 90
_cell_angle_beta 90
_cell_angle_gamma 90
_cell_formula_units_Z 4
_cell_length_a 22.064(3)
_cell_length_b 8.4746(9)
_cell_length_c 21.388(3)
_cell_measurement_reflns_used 30130
_cell_measurement_temperature 100(2)
_cell_measurement_theta_max 27.065
_cell_measurement_theta_min 1.820
_cell_volume 3999.2(9)
_computing_cell_refinement RAPID-AUTO
_computing_data_collection RAPID-AUTO
_computing_data_reduction RAPID-AUTO
_computing_structure_refinement 'SHELXL-2014/7 (Sheldrick, 2014)'
_diffrn_ambient_temperature 100(2)
_diffrn_measured_fraction_theta_full 0.984
_diffrn_measured_fraction_theta_max 0.973
_diffrn_measurement_device_type 'Rigaku MercuryCCD2'
_diffrn_measurement_method \w
_diffrn_radiation_monochromator 'Si 311'
_diffrn_radiation_type Synchrotron
_diffrn_radiation_wavelength 0.7007
_diffrn_reflns_av_R_equivalents 0.1661
_diffrn_reflns_av_unetI/netI 0.2189
_diffrn_reflns_Laue_measured_fraction_full 0.984
_diffrn_reflns_Laue_measured_fraction_max 0.973
_diffrn_reflns_limit_h_max 28
_diffrn_reflns_limit_h_min -28
_diffrn_reflns_limit_k_max 10
_diffrn_reflns_limit_k_min -9
_diffrn_reflns_limit_l_max 27
_diffrn_reflns_limit_l_min -27
_diffrn_reflns_number 30130
_diffrn_reflns_point_group_measured_fraction_full 0.962
_diffrn_reflns_point_group_measured_fraction_max 0.946
_diffrn_reflns_theta_full 24.861
_diffrn_reflns_theta_max 27.065
_diffrn_reflns_theta_min 1.820
_diffrn_source 'synchrotron radiation SPring-8 BL02B1'
_exptl_absorpt_coefficient_mu 0.121
_exptl_crystal_colour red
_exptl_crystal_density_diffrn 1.151
_exptl_crystal_density_meas ?
_exptl_crystal_description needle
_exptl_crystal_F_000 1494
_exptl_crystal_size_max 0.040
_exptl_crystal_size_mid 0.010
_exptl_crystal_size_min 0.010
_refine_diff_density_max 0.194
_refine_diff_density_min -0.328
_refine_diff_density_rms 0.045
_refine_ls_abs_structure_details
;
 Flack x determined using 1011 quotients [(I+)-(I-)]/[(I+)+(I-)]
 (Parsons, Flack and Wagner, Acta Cryst. B69 (2013) 249-259).
;
_refine_ls_abs_structure_Flack 0.24(15)
_refine_ls_extinction_method none
_refine_ls_goodness_of_fit_ref 0.812
_refine_ls_hydrogen_treatment constr
_refine_ls_matrix_type full
_refine_ls_number_parameters 474
_refine_ls_number_reflns 8664
_refine_ls_number_restraints 1
_refine_ls_restrained_S_all 0.812
_refine_ls_R_factor_all 0.1890
_refine_ls_R_factor_gt 0.0607
_refine_ls_shift/su_max 0.000
_refine_ls_shift/su_mean 0.000
_refine_ls_structure_factor_coef Fsqd
_refine_ls_weighting_details 'w=1/[\s^2^(Fo^2^)+(0.0426P)^2^] where P=(Fo^2^+2Fc^2^)/3'
_refine_ls_weighting_scheme calc
_refine_ls_wR_factor_gt 0.1140
_refine_ls_wR_factor_ref 0.1431
_reflns_Friedel_coverage 0.893
_reflns_Friedel_fraction_full 0.939
_reflns_Friedel_fraction_max 0.918
_reflns_number_gt 3329
_reflns_number_total 8664
_reflns_threshold_expression 'I > 2\s(I)'
_cod_data_source_file c8cc08205g2.cif
_cod_data_source_block ydkr_a
_cod_depositor_comments
;
The following automatic conversions were performed:

'_exptl_crystal_density_meas' value 'not measured' was changed to '?'
- the value is perceived as not measured.

Automatic conversion script
Id: cif_fix_values 4973 2017-02-22 13:04:09Z antanas 
;
_cod_original_cell_volume 3999.2(8)
_cod_database_code 7122688
_shelx_shelxl_version_number 2014/7
_shelx_space_group_comment
;
The symmetry employed for this shelxl refinement is uniquely defined
by the following loop, which should always be used as a source of
symmetry information in preference to the above space-group names.
They are only intended as comments.
;
_shelx_estimated_absorpt_t_min 0.995
_shelx_estimated_absorpt_t_max 0.999

loop_
_space_group_symop_operation_xyz
'x, y, z'
'-x, -y, z+1/2'
'-x+1/2, y, z+1/2'
'x+1/2, -y, z'

loop_
_atom_site_label
_atom_site_type_symbol
_atom_site_fract_x
_atom_site_fract_y
_atom_site_fract_z
_atom_site_U_iso_or_equiv
_atom_site_adp_type
_atom_site_occupancy
_atom_site_site_symmetry_order
_atom_site_calc_flag
_atom_site_refinement_flags_posn
_atom_site_refinement_flags_adp
_atom_site_refinement_flags_occupancy
C1 C 0.7305(2) 0.5873(7) 0.6375(3) 0.0454(17) Uani 1 1 d . . .
H1 H 0.7341 0.5611 0.5945 0.055 Uiso 1 1 calc R U .
C2 C 0.7786(3) 0.5561(8) 0.6778(3) 0.054(2) Uani 1 1 d . . .
H2 H 0.8151 0.5112 0.6624 0.065 Uiso 1 1 calc R U .
C3 C 0.7724(3) 0.5919(8) 0.7412(3) 0.056(2) Uani 1 1 d . . .
H3 H 0.8050 0.5708 0.7690 0.067 Uiso 1 1 calc R U .
C4 C 0.7209(3) 0.6558(8) 0.7635(3) 0.0497(18) Uani 1 1 d . . .
H4 H 0.7172 0.6789 0.8068 0.060 Uiso 1 1 calc R U .
C5 C 0.6736(3) 0.6874(7) 0.7237(3) 0.0438(16) Uani 1 1 d . . .
H5 H 0.6374 0.7317 0.7401 0.053 Uiso 1 1 calc R U .
C6 C 0.6776(2) 0.6557(7) 0.6590(3) 0.0391(16) Uani 1 1 d . . .
C7 C 0.6265(2) 0.6900(7) 0.6182(3) 0.0383(15) Uani 1 1 d . . .
C8 C 0.5665(2) 0.7183(7) 0.6345(3) 0.0389(15) Uani 1 1 d . . .
H6 H 0.5505 0.7244 0.6756 0.047 Uiso 1 1 calc R U .
C9 C 0.5345(2) 0.7362(7) 0.5789(3) 0.0386(15) Uani 1 1 d . . .
H7 H 0.4923 0.7559 0.5745 0.046 Uiso 1 1 calc R U .
C10 C 0.5765(2) 0.7192(6) 0.5314(3) 0.0330(14) Uani 1 1 d . . .
C11 C 0.5613(2) 0.7093(6) 0.4647(3) 0.0366(15) Uani 1 1 d . . .
C12 C 0.6009(2) 0.7328(7) 0.4124(3) 0.0369(15) Uani 1 1 d . . .
C13 C 0.6606(2) 0.8048(6) 0.4131(3) 0.0382(15) Uani 1 1 d . . .
C14 C 0.6927(3) 0.8643(7) 0.3631(3) 0.0447(17) Uani 1 1 d . . .
H8 H 0.6804 0.8628 0.3206 0.054 Uiso 1 1 calc R U .
C15 C 0.7468(3) 0.9273(7) 0.3862(3) 0.0502(18) Uani 1 1 d . . .
H9 H 0.7772 0.9779 0.3621 0.060 Uiso 1 1 calc R U .
C16 C 0.7485(2) 0.9036(7) 0.4501(3) 0.0383(15) Uani 1 1 d . . .
C17 C 0.7919(2) 0.9548(7) 0.4957(3) 0.0395(16) Uani 1 1 d . . .
C18 C 0.8407(3) 1.0444(8) 0.4790(3) 0.0521(18) Uani 1 1 d . . .
H10 H 0.8465 1.0695 0.4362 0.063 Uiso 1 1 calc R U .
C19 C 0.8813(3) 1.0992(8) 0.5220(4) 0.062(2) Uani 1 1 d . . .
H11 H 0.9147 1.1616 0.5088 0.074 Uiso 1 1 calc R U .
C20 C 0.8742(3) 1.0641(7) 0.5850(4) 0.061(2) Uani 1 1 d . . .
H12 H 0.9017 1.1033 0.6154 0.074 Uiso 1 1 calc R U .
C21 C 0.8259(3) 0.9709(8) 0.6020(3) 0.057(2) Uani 1 1 d . . .
H13 H 0.8211 0.9415 0.6446 0.069 Uiso 1 1 calc R U .
C22 C 0.7848(3) 0.9199(7) 0.5588(3) 0.0529(19) Uani 1 1 d . . .
H14 H 0.7509 0.8597 0.5721 0.063 Uiso 1 1 calc R U .
C23 C 0.4839(2) 0.6507(7) 0.3946(3) 0.0430(16) Uani 1 1 d . . .
C24 C 0.4224(3) 0.6185(7) 0.3836(3) 0.0480(17) Uani 1 1 d . . .
H15 H 0.3946 0.6151 0.4175 0.058 Uiso 1 1 calc R U .
C25 C 0.4026(3) 0.5922(8) 0.3244(4) 0.061(2) Uani 1 1 d . . .
H16 H 0.3610 0.5705 0.3168 0.074 Uiso 1 1 calc R U .
C26 C 0.4430(3) 0.5972(8) 0.2755(4) 0.068(2) Uani 1 1 d . . .
H17 H 0.4285 0.5777 0.2344 0.081 Uiso 1 1 calc R U .
C27 C 0.5035(3) 0.6291(8) 0.2835(3) 0.064(2) Uani 1 1 d . . .
H18 H 0.5306 0.6319 0.2490 0.077 Uiso 1 1 calc R U .
C28 C 0.5240(3) 0.6578(7) 0.3455(3) 0.0474(17) Uani 1 1 d . . .
C29 C 0.6120(3) 1.1258(7) 0.5669(3) 0.0501(18) Uani 1 1 d . . .
H21 H 0.5812 1.0623 0.5892 0.060 Uiso 1 1 calc R U .
H22 H 0.6386 1.0513 0.5440 0.060 Uiso 1 1 calc R U .
C30 C 0.6502(3) 1.2108(7) 0.6153(3) 0.0498(18) Uani 1 1 d . . .
H23 H 0.6274 1.3019 0.6322 0.060 Uiso 1 1 calc R U .
H24 H 0.6878 1.2509 0.5957 0.060 Uiso 1 1 calc R U .
C31 C 0.6660(3) 1.0965(8) 0.6681(3) 0.0572(19) Uani 1 1 d . . .
H25 H 0.6283 1.0642 0.6897 0.069 Uiso 1 1 calc R U .
H26 H 0.6848 1.0007 0.6501 0.069 Uiso 1 1 calc R U .
C32 C 0.7087(3) 1.1689(9) 0.7149(3) 0.076(2) Uani 1 1 d . . .
H47 H 0.6885 1.2565 0.7363 0.114 Uiso 1 1 calc R U .
H48 H 0.7448 1.2084 0.6932 0.114 Uiso 1 1 calc R U .
H49 H 0.7208 1.0890 0.7456 0.114 Uiso 1 1 calc R U .
C33 C 0.6246(3) 1.3334(7) 0.4853(3) 0.0467(17) Uani 1 1 d . . .
H27 H 0.6446 1.4029 0.5163 0.056 Uiso 1 1 calc R U .
H28 H 0.6019 1.4018 0.4559 0.056 Uiso 1 1 calc R U .
C34 C 0.6736(3) 1.2454(8) 0.4487(3) 0.063(2) Uani 1 1 d . . .
H29 H 0.6543 1.1708 0.4191 0.075 Uiso 1 1 calc R U .
H30 H 0.6991 1.1838 0.4780 0.075 Uiso 1 1 calc R U .
C35 C 0.7133(3) 1.3628(8) 0.4124(3) 0.063(2) Uani 1 1 d . . .
H31 H 0.7372 1.3048 0.3806 0.075 Uiso 1 1 calc R U .
H32 H 0.6869 1.4389 0.3902 0.075 Uiso 1 1 calc R U .
C36 C 0.7558(3) 1.4515(8) 0.4543(4) 0.068(2) Uani 1 1 d . . .
H50 H 0.7800 1.3765 0.4786 0.102 Uiso 1 1 calc R U .
H51 H 0.7324 1.5184 0.4829 0.102 Uiso 1 1 calc R U .
H52 H 0.7826 1.5176 0.4289 0.102 Uiso 1 1 calc R U .
C37 C 0.5356(2) 1.3392(7) 0.5513(3) 0.0384(15) Uani 1 1 d . . .
H33 H 0.5148 1.4024 0.5189 0.046 Uiso 1 1 calc R U .
H34 H 0.5589 1.4131 0.5779 0.046 Uiso 1 1 calc R U .
C38 C 0.4877(3) 1.2591(7) 0.5917(3) 0.0525(17) Uani 1 1 d . . .
H35 H 0.4696 1.1697 0.5685 0.063 Uiso 1 1 calc R U .
H36 H 0.5068 1.2170 0.6301 0.063 Uiso 1 1 calc R U .
C39 C 0.4386(3) 1.3758(8) 0.6091(3) 0.0535(19) Uani 1 1 d . . .
H37 H 0.4578 1.4692 0.6286 0.064 Uiso 1 1 calc R U .
H38 H 0.4119 1.3267 0.6407 0.064 Uiso 1 1 calc R U .
C40 C 0.4000(3) 1.4305(9) 0.5544(3) 0.076(2) Uani 1 1 d . . .
H53 H 0.3832 1.3385 0.5327 0.114 Uiso 1 1 calc R U .
H54 H 0.4251 1.4917 0.5253 0.114 Uiso 1 1 calc R U .
H55 H 0.3668 1.4967 0.5699 0.114 Uiso 1 1 calc R U .
C41 C 0.5480(3) 1.1171(7) 0.4757(3) 0.0459(17) Uani 1 1 d . . .
H39 H 0.5228 1.0442 0.5008 0.055 Uiso 1 1 calc R U .
H40 H 0.5789 1.0530 0.4537 0.055 Uiso 1 1 calc R U .
C42 C 0.5078(3) 1.1961(8) 0.4269(3) 0.060(2) Uani 1 1 d . . .
H41 H 0.4738 1.2511 0.4477 0.072 Uiso 1 1 calc R U .
H42 H 0.5315 1.2749 0.4031 0.072 Uiso 1 1 calc R U .
C43 C 0.4839(3) 1.0715(8) 0.3835(3) 0.067(2) Uani 1 1 d . . .
H43 H 0.4633 0.9892 0.4086 0.081 Uiso 1 1 calc R U .
H44 H 0.5185 1.0211 0.3618 0.081 Uiso 1 1 calc R U .
C44 C 0.4397(4) 1.1346(10) 0.3348(4) 0.104(3) Uani 1 1 d . . .
H56 H 0.4587 1.2216 0.3118 0.156 Uiso 1 1 calc R U .
H57 H 0.4030 1.1727 0.3556 0.156 Uiso 1 1 calc R U .
H58 H 0.4291 1.0500 0.3055 0.156 Uiso 1 1 calc R U .
Cl1 Cl 0.5887(3) 0.3159(9) 0.2754(4) 0.160(3) Uani 0.463(5) 1 d . . P
Cl2 Cl 0.5626(4) 0.0072(7) 0.2343(3) 0.174(4) Uani 0.463(5) 1 d . . P
C45 C 0.6180(8) 0.149(3) 0.2625(9) 0.123(9) Uani 0.463(5) 1 d . . P
H45 H 0.6364 0.1088 0.3017 0.148 Uiso 0.463(5) 1 calc R U P
H46 H 0.6507 0.1604 0.2312 0.148 Uiso 0.463(5) 1 calc R U P
N1 N 0.63314(18) 0.6896(5) 0.5544(2) 0.0335(12) Uani 1 1 d . . .
N2 N 0.69527(19) 0.8300(5) 0.4652(2) 0.0400(13) Uani 1 1 d . . .
H59 H 0.6848 0.8025 0.5034 0.048 Uiso 1 1 calc R U .
N3 N 0.50389(19) 0.6725(5) 0.4547(2) 0.0386(13) Uani 1 1 d . . .
N4 N 0.5829(2) 0.7005(6) 0.3551(2) 0.0486(15) Uani 1 1 d . . .
N5 N 0.5798(2) 1.2286(5) 0.5193(2) 0.0429(13) Uani 1 1 d . . .

loop_
_atom_site_aniso_label
_atom_site_aniso_U_11
_atom_site_aniso_U_22
_atom_site_aniso_U_33
_atom_site_aniso_U_23
_atom_site_aniso_U_13
_atom_site_aniso_U_12
C1 0.041(4) 0.045(5) 0.050(4) 0.002(3) -0.002(3) -0.002(3)
C2 0.028(3) 0.072(6) 0.064(5) 0.004(4) -0.001(3) 0.003(3)
C3 0.052(5) 0.057(5) 0.059(5) 0.007(4) -0.018(4) -0.015(4)
C4 0.039(4) 0.067(6) 0.044(4) 0.002(4) -0.003(3) -0.007(3)
C5 0.035(3) 0.048(5) 0.048(4) -0.007(4) 0.002(3) -0.004(3)
C6 0.032(3) 0.028(4) 0.057(4) -0.001(3) -0.002(3) -0.007(3)
C7 0.032(3) 0.032(4) 0.050(4) -0.001(3) -0.006(3) -0.001(3)
C8 0.036(3) 0.031(4) 0.049(4) -0.001(3) 0.004(3) -0.001(3)
C9 0.030(3) 0.035(4) 0.051(4) -0.001(3) -0.004(3) -0.002(3)
C10 0.027(3) 0.032(4) 0.040(4) -0.001(3) -0.006(3) 0.003(3)
C11 0.028(3) 0.022(4) 0.059(4) -0.007(3) -0.005(3) 0.000(3)
C12 0.030(3) 0.033(4) 0.048(4) -0.006(3) 0.001(3) 0.001(3)
C13 0.031(3) 0.033(4) 0.050(4) -0.006(3) 0.000(3) 0.004(3)
C14 0.041(3) 0.046(5) 0.047(4) -0.005(3) 0.009(3) 0.006(3)
C15 0.042(4) 0.047(5) 0.062(5) -0.002(4) 0.013(3) -0.006(3)
C16 0.029(3) 0.030(4) 0.056(5) 0.000(3) 0.009(3) -0.007(3)
C17 0.025(3) 0.031(4) 0.063(5) 0.006(3) 0.004(3) -0.005(3)
C18 0.036(4) 0.063(5) 0.057(5) 0.010(4) 0.002(3) -0.010(3)
C19 0.041(4) 0.068(6) 0.076(6) 0.012(5) 0.004(4) -0.010(4)
C20 0.048(4) 0.062(5) 0.075(6) 0.003(5) -0.010(4) -0.021(4)
C21 0.041(4) 0.077(6) 0.054(5) 0.004(4) 0.002(4) -0.010(4)
C22 0.039(3) 0.048(5) 0.072(5) 0.003(4) 0.007(4) -0.012(3)
C23 0.034(3) 0.035(4) 0.060(5) 0.002(3) -0.010(3) 0.001(3)
C24 0.035(3) 0.047(5) 0.062(5) 0.003(4) -0.008(3) -0.001(3)
C25 0.049(4) 0.064(6) 0.072(5) 0.002(4) -0.016(4) -0.011(4)
C26 0.063(5) 0.079(6) 0.062(5) -0.006(4) -0.026(4) -0.009(4)
C27 0.058(4) 0.082(6) 0.053(5) -0.015(4) -0.009(4) -0.015(4)
C28 0.046(4) 0.046(5) 0.050(4) 0.003(3) -0.009(3) -0.002(3)
C29 0.051(4) 0.035(4) 0.064(5) 0.006(4) -0.001(4) 0.008(3)
C30 0.050(4) 0.031(4) 0.069(5) -0.008(4) -0.010(4) -0.005(3)
C31 0.059(4) 0.049(5) 0.063(5) -0.002(4) -0.015(4) -0.007(4)
C32 0.064(5) 0.087(6) 0.076(6) -0.009(5) -0.022(4) -0.005(4)
C33 0.042(3) 0.026(4) 0.072(5) 0.007(3) 0.006(3) 0.003(3)
C34 0.059(4) 0.051(5) 0.078(5) -0.007(4) 0.023(4) 0.009(3)
C35 0.066(4) 0.053(5) 0.069(5) -0.009(4) 0.012(4) 0.008(4)
C36 0.057(4) 0.059(5) 0.088(6) -0.001(5) 0.016(4) 0.003(4)
C37 0.032(3) 0.028(4) 0.055(4) 0.004(3) 0.002(3) 0.001(3)
C38 0.053(4) 0.038(4) 0.066(4) 0.006(4) 0.005(4) -0.007(3)
C39 0.040(4) 0.060(5) 0.061(5) 0.008(4) 0.012(3) 0.003(3)
C40 0.048(4) 0.102(7) 0.077(5) 0.027(5) 0.008(4) 0.006(4)
C41 0.052(4) 0.026(4) 0.060(4) -0.006(3) -0.006(3) -0.001(3)
C42 0.071(5) 0.038(5) 0.072(5) 0.001(4) -0.022(4) 0.008(4)
C43 0.083(5) 0.050(5) 0.069(5) -0.002(4) -0.032(4) 0.009(4)
C44 0.118(7) 0.087(7) 0.106(7) 0.001(5) -0.059(6) 0.014(5)
Cl1 0.137(6) 0.141(7) 0.201(8) -0.017(5) 0.039(6) -0.025(5)
Cl2 0.311(10) 0.106(6) 0.105(5) -0.016(4) 0.101(6) -0.064(6)
C45 0.079(13) 0.20(3) 0.092(15) 0.028(15) -0.003(11) 0.096(16)
N1 0.026(2) 0.028(3) 0.046(3) -0.001(3) -0.002(2) 0.003(2)
N2 0.031(2) 0.039(3) 0.049(3) 0.002(3) 0.002(3) -0.002(2)
N3 0.038(3) 0.027(3) 0.051(3) -0.006(3) -0.008(2) -0.001(2)
N4 0.038(3) 0.054(4) 0.054(4) -0.006(3) -0.001(3) -0.010(3)
N5 0.046(3) 0.025(3) 0.058(3) 0.005(3) 0.000(3) 0.007(3)

loop_
_atom_type_symbol
_atom_type_description
_atom_type_scat_dispersion_real
_atom_type_scat_dispersion_imag
_atom_type_scat_source
C C 0.0030 0.0016 'International Tables Vol C Tables 4.2.6.8 and 6.1.1.4'
H H 0.0000 0.0000 'International Tables Vol C Tables 4.2.6.8 and 6.1.1.4'
N N 0.0059 0.0032 'International Tables Vol C Tables 4.2.6.8 and 6.1.1.4'
Cl Cl 0.1459 0.1553 'International Tables Vol C Tables 4.2.6.8 and 6.1.1.4'

loop_
_geom_angle_atom_site_label_1
_geom_angle_atom_site_label_2
_geom_angle_atom_site_label_3
_geom_angle
C6 C1 C2 121.2(6)
C6 C1 H1 119.4
C2 C1 H1 119.4
C1 C2 C3 119.0(6)
C1 C2 H2 120.5
C3 C2 H2 120.5
C4 C3 C2 120.9(6)
C4 C3 H3 119.5
C2 C3 H3 119.5
C3 C4 C5 120.0(6)
C3 C4 H4 120.0
C5 C4 H4 120.0
C4 C5 C6 121.5(6)
C4 C5 H5 119.2
C6 C5 H5 119.2
C1 C6 C5 117.3(6)
C1 C6 C7 122.7(6)
C5 C6 C7 120.0(5)
N1 C7 C8 110.6(5)
N1 C7 C6 120.8(5)
C8 C7 C6 128.5(6)
C7 C8 C9 106.8(5)
C7 C8 H6 126.6
C9 C8 H6 126.6
C10 C9 C8 106.0(5)
C10 C9 H7 127.0
C8 C9 H7 127.0
N1 C10 C9 111.6(5)
N1 C10 C11 123.3(5)
C9 C10 C11 124.5(5)
N3 C11 C12 119.4(5)
N3 C11 C10 112.9(5)
C12 C11 C10 127.6(5)
N4 C12 C11 120.9(5)
N4 C12 C13 111.8(5)
C11 C12 C13 127.1(6)
N2 C13 C14 106.6(5)
N2 C13 C12 125.5(6)
C14 C13 C12 127.8(6)
C13 C14 C15 107.8(6)
C13 C14 H8 126.1
C15 C14 H8 126.1
C16 C15 C14 108.5(6)
C16 C15 H9 125.7
C14 C15 H9 125.7
N2 C16 C15 106.1(6)
N2 C16 C17 123.3(6)
C15 C16 C17 130.3(6)
C18 C17 C22 117.5(6)
C18 C17 C16 121.1(6)
C22 C17 C16 121.4(6)
C17 C18 C19 122.1(6)
C17 C18 H10 119.0
C19 C18 H10 119.0
C18 C19 C20 120.4(6)
C18 C19 H11 119.8
C20 C19 H11 119.8
C21 C20 C19 117.9(7)
C21 C20 H12 121.0
C19 C20 H12 121.0
C22 C21 C20 121.2(7)
C22 C21 H13 119.4
C20 C21 H13 119.4
C21 C22 C17 121.0(6)
C21 C22 H14 119.5
C17 C22 H14 119.5
N3 C23 C28 120.1(5)
N3 C23 C24 119.6(6)
C28 C23 C24 120.3(6)
C25 C24 C23 119.9(6)
C25 C24 H15 120.1
C23 C24 H15 120.1
C24 C25 C26 119.7(6)
C24 C25 H16 120.1
C26 C25 H16 120.1
C27 C26 C25 122.8(7)
C27 C26 H17 118.6
C25 C26 H17 118.6
C26 C27 C28 117.4(7)
C26 C27 H18 121.3
C28 C27 H18 121.3
N4 C28 C23 120.8(6)
N4 C28 C27 119.3(6)
C23 C28 C27 119.9(6)
C30 C29 N5 116.4(5)
C30 C29 H21 108.2
N5 C29 H21 108.2
C30 C29 H22 108.2
N5 C29 H22 108.2
H21 C29 H22 107.3
C29 C30 C31 109.2(5)
C29 C30 H23 109.8
C31 C30 H23 109.8
C29 C30 H24 109.8
C31 C30 H24 109.8
H23 C30 H24 108.3
C32 C31 C30 112.0(6)
C32 C31 H25 109.2
C30 C31 H25 109.2
C32 C31 H26 109.2
C30 C31 H26 109.2
H25 C31 H26 107.9
C31 C32 H47 109.5
C31 C32 H48 109.5
H47 C32 H48 109.5
C31 C32 H49 109.5
H47 C32 H49 109.5
H48 C32 H49 109.5
N5 C33 C34 114.9(5)
N5 C33 H27 108.6
C34 C33 H27 108.6
N5 C33 H28 108.6
C34 C33 H28 108.6
H27 C33 H28 107.5
C33 C34 C35 110.2(5)
C33 C34 H29 109.6
C35 C34 H29 109.6
C33 C34 H30 109.6
C35 C34 H30 109.6
H29 C34 H30 108.1
C36 C35 C34 112.3(6)
C36 C35 H31 109.1
C34 C35 H31 109.1
C36 C35 H32 109.1
C34 C35 H32 109.1
H31 C35 H32 107.9
C35 C36 H50 109.5
C35 C36 H51 109.5
H50 C36 H51 109.5
C35 C36 H52 109.5
H50 C36 H52 109.5
H51 C36 H52 109.5
N5 C37 C38 115.3(5)
N5 C37 H33 108.5
C38 C37 H33 108.5
N5 C37 H34 108.5
C38 C37 H34 108.5
H33 C37 H34 107.5
C39 C38 C37 110.2(5)
C39 C38 H35 109.6
C37 C38 H35 109.6
C39 C38 H36 109.6
C37 C38 H36 109.6
H35 C38 H36 108.1
C38 C39 C40 114.3(6)
C38 C39 H37 108.7
C40 C39 H37 108.7
C38 C39 H38 108.7
C40 C39 H38 108.7
H37 C39 H38 107.6
C39 C40 H53 109.5
C39 C40 H54 109.5
H53 C40 H54 109.5
C39 C40 H55 109.5
H53 C40 H55 109.5
H54 C40 H55 109.5
N5 C41 C42 114.9(5)
N5 C41 H39 108.5
C42 C41 H39 108.5
N5 C41 H40 108.5
C42 C41 H40 108.5
H39 C41 H40 107.5
C43 C42 C41 108.6(5)
C43 C42 H41 110.0
C41 C42 H41 110.0
C43 C42 H42 110.0
C41 C42 H42 110.0
H41 C42 H42 108.4
C42 C43 C44 113.7(6)
C42 C43 H43 108.8
C44 C43 H43 108.8
C42 C43 H44 108.8
C44 C43 H44 108.8
H43 C43 H44 107.7
C43 C44 H56 109.5
C43 C44 H57 109.5
H56 C44 H57 109.5
C43 C44 H58 109.5
H56 C44 H58 109.5
H57 C44 H58 109.5
Cl1 C45 Cl2 112.0(10)
Cl1 C45 H45 109.2
Cl2 C45 H45 109.2
Cl1 C45 H46 109.2
Cl2 C45 H46 109.2
H45 C45 H46 107.9
C10 N1 C7 105.0(4)
C16 N2 C13 110.9(5)
C16 N2 H59 124.5
C13 N2 H59 124.5
C11 N3 C23 119.4(5)
C12 N4 C28 118.8(5)
C41 N5 C33 112.0(5)
C41 N5 C37 111.6(4)
C33 N5 C37 105.9(4)
C41 N5 C29 106.0(4)
C33 N5 C29 110.7(4)
C37 N5 C29 110.7(5)

loop_
_geom_bond_atom_site_label_1
_geom_bond_atom_site_label_2
_geom_bond_distance
C1 C6 1.381(8)
C1 C2 1.394(8)
C1 H1 0.9500
C2 C3 1.395(8)
C2 H2 0.9500
C3 C4 1.348(8)
C3 H3 0.9500
C4 C5 1.372(7)
C4 H4 0.9500
C5 C6 1.413(8)
C5 H5 0.9500
C6 C7 1.455(7)
C7 N1 1.373(7)
C7 C8 1.389(7)
C8 C9 1.392(7)
C8 H6 0.9500
C9 C10 1.383(7)
C9 H7 0.9500
C10 N1 1.366(6)
C10 C11 1.468(8)
C11 N3 1.321(6)
C11 C12 1.434(8)
C12 N4 1.317(7)
C12 C13 1.451(7)
C13 N2 1.370(7)
C13 C14 1.378(7)
C14 C15 1.396(8)
C14 H8 0.9500
C15 C16 1.381(8)
C15 H9 0.9500
C16 N2 1.368(7)
C16 C17 1.436(8)
C17 C18 1.364(7)
C17 C22 1.390(8)
C18 C19 1.366(8)
C18 H10 0.9500
C19 C20 1.388(8)
C19 H11 0.9500
C20 C21 1.374(8)
C20 H12 0.9500
C21 C22 1.365(8)
C21 H13 0.9500
C22 H14 0.9500
C23 N3 1.373(7)
C23 C28 1.374(8)
C23 C24 1.404(7)
C24 C25 1.358(8)
C24 H15 0.9500
C25 C26 1.374(9)
C25 H16 0.9500
C26 C27 1.372(8)
C26 H17 0.9500
C27 C28 1.422(9)
C27 H18 0.9500
C28 N4 1.363(7)
C29 C30 1.516(8)
C29 N5 1.516(7)
C29 H21 0.9900
C29 H22 0.9900
C30 C31 1.528(8)
C30 H23 0.9900
C30 H24 0.9900
C31 C32 1.507(8)
C31 H25 0.9900
C31 H26 0.9900
C32 H47 0.9800
C32 H48 0.9800
C32 H49 0.9800
C33 N5 1.515(7)
C33 C34 1.528(8)
C33 H27 0.9900
C33 H28 0.9900
C34 C35 1.537(9)
C34 H29 0.9900
C34 H30 0.9900
C35 C36 1.498(9)
C35 H31 0.9900
C35 H32 0.9900
C36 H50 0.9800
C36 H51 0.9800
C36 H52 0.9800
C37 N5 1.516(7)
C37 C38 1.524(7)
C37 H33 0.9900
C37 H34 0.9900
C38 C39 1.513(8)
C38 H35 0.9900
C38 H36 0.9900
C39 C40 1.520(8)
C39 H37 0.9900
C39 H38 0.9900
C40 H53 0.9800
C40 H54 0.9800
C40 H55 0.9800
C41 N5 1.502(7)
C41 C42 1.523(8)
C41 H39 0.9900
C41 H40 0.9900
C42 C43 1.502(8)
C42 H41 0.9900
C42 H42 0.9900
C43 C44 1.525(9)
C43 H43 0.9900
C43 H44 0.9900
C44 H56 0.9800
C44 H57 0.9800
C44 H58 0.9800
Cl1 C45 1.578(19)
Cl2 C45 1.82(2)
C45 H45 0.9900
C45 H46 0.9900
N2 H59 0.8800

loop_
_geom_torsion_atom_site_label_1
_geom_torsion_atom_site_label_2
_geom_torsion_atom_site_label_3
_geom_torsion_atom_site_label_4
_geom_torsion
C6 C1 C2 C3 1.4(10)
C1 C2 C3 C4 -0.1(10)
C2 C3 C4 C5 -0.3(10)
C3 C4 C5 C6 -0.5(10)
C2 C1 C6 C5 -2.2(9)
C2 C1 C6 C7 180.0(6)
C4 C5 C6 C1 1.7(9)
C4 C5 C6 C7 179.7(5)
C1 C6 C7 N1 -15.1(9)
C5 C6 C7 N1 167.1(5)
C1 C6 C7 C8 161.4(6)
C5 C6 C7 C8 -16.4(9)
N1 C7 C8 C9 0.1(7)
C6 C7 C8 C9 -176.7(6)
C7 C8 C9 C10 -0.5(6)
C8 C9 C10 N1 0.8(6)
C8 C9 C10 C11 171.8(5)
N1 C10 C11 N3 151.6(5)
C9 C10 C11 N3 -18.4(8)
N1 C10 C11 C12 -27.7(9)
C9 C10 C11 C12 162.3(5)
N3 C11 C12 N4 -8.0(8)
C10 C11 C12 N4 171.3(6)
N3 C11 C12 C13 166.0(5)
C10 C11 C12 C13 -14.8(9)
N4 C12 C13 N2 -169.6(5)
C11 C12 C13 N2 16.0(9)
N4 C12 C13 C14 12.2(8)
C11 C12 C13 C14 -162.2(6)
N2 C13 C14 C15 -0.8(6)
C12 C13 C14 C15 177.7(5)
C13 C14 C15 C16 1.2(7)
C14 C15 C16 N2 -1.2(7)
C14 C15 C16 C17 -175.5(6)
N2 C16 C17 C18 -172.0(6)
C15 C16 C17 C18 1.4(10)
N2 C16 C17 C22 5.7(9)
C15 C16 C17 C22 179.1(6)
C22 C17 C18 C19 -0.2(9)
C16 C17 C18 C19 177.6(6)
C17 C18 C19 C20 0.2(10)
C18 C19 C20 C21 1.2(10)
C19 C20 C21 C22 -2.8(10)
C20 C21 C22 C17 2.9(10)
C18 C17 C22 C21 -1.3(9)
C16 C17 C22 C21 -179.1(6)
N3 C23 C24 C25 -178.1(6)
C28 C23 C24 C25 0.9(9)
C23 C24 C25 C26 0.1(10)
C24 C25 C26 C27 -0.5(11)
C25 C26 C27 C28 0.0(11)
N3 C23 C28 N4 -6.0(9)
C24 C23 C28 N4 175.1(6)
N3 C23 C28 C27 177.6(6)
C24 C23 C28 C27 -1.4(9)
C26 C27 C28 N4 -175.6(6)
C26 C27 C28 C23 0.9(10)
N5 C29 C30 C31 165.9(5)
C29 C30 C31 C32 174.6(5)
N5 C33 C34 C35 175.9(5)
C33 C34 C35 C36 73.9(7)
N5 C37 C38 C39 -167.4(5)
C37 C38 C39 C40 67.7(7)
N5 C41 C42 C43 174.9(5)
C41 C42 C43 C44 176.4(6)
C9 C10 N1 C7 -0.8(6)
C11 C10 N1 C7 -171.9(5)
C8 C7 N1 C10 0.4(6)
C6 C7 N1 C10 177.5(5)
C15 C16 N2 C13 0.7(7)
C17 C16 N2 C13 175.5(5)
C14 C13 N2 C16 0.0(6)
C12 C13 N2 C16 -178.5(5)
C12 C11 N3 C23 2.8(7)
C10 C11 N3 C23 -176.5(5)
C28 C23 N3 C11 3.9(8)
C24 C23 N3 C11 -177.2(5)
C11 C12 N4 C28 5.9(9)
C13 C12 N4 C28 -168.9(5)
C23 C28 N4 C12 0.9(9)
C27 C28 N4 C12 177.4(6)
C42 C41 N5 C33 -64.3(7)
C42 C41 N5 C37 54.3(7)
C42 C41 N5 C29 174.9(5)
C34 C33 N5 C41 -57.4(7)
C34 C33 N5 C37 -179.4(5)
C34 C33 N5 C29 60.6(7)
C38 C37 N5 C41 60.9(7)
C38 C37 N5 C33 -177.0(5)
C38 C37 N5 C29 -56.9(6)
C30 C29 N5 C41 177.5(5)
C30 C29 N5 C33 55.8(7)
C30 C29 N5 C37 -61.3(6)
